data_7207124
loop_
_publ_author_name
'Wang, Ya-Li'
'Zhou, Na'
'Ma, Yue'
'Qin, Zi-Xuan'
'Wang, Qing-Lun'
'Li, Li-Cun'
'Cheng, Peng'
'Liao, Dai-Zheng'

_publ_section_title
;
 Linear chain and mononuclear tri-spin compounds based on the
 lanthanide-nitronyl nitroxide radicals: structural design and magnetic
 properties
;
_journal_issue 1
_journal_name_full CrystEngComm
_journal_page_first 235
_journal_paper_doi 10.1039/c1ce06016c
_journal_volume 14
_journal_year 2012
_chemical_formula_sum 'C55 H49 Ce F18 N4 O12'
_chemical_formula_weight 1440.10
_chemical_name_systematic
;
?
;
_space_group_IT_number 2
_symmetry_cell_setting triclinic
_symmetry_space_group_name_Hall '-P 1'
_symmetry_space_group_name_H-M 'P -1'
_atom_sites_solution_hydrogens geom
_atom_sites_solution_primary direct
_atom_sites_solution_secondary difmap
_audit_creation_method SHELXL-97
_cell_angle_alpha 73.04(3)
_cell_angle_beta 74.49(3)
_cell_angle_gamma 78.36(3)
_cell_formula_units_Z 2
_cell_length_a 12.056(2)
_cell_length_b 15.736(3)
_cell_length_c 17.490(4)
_cell_measurement_reflns_used 8580
_cell_measurement_temperature 113(2)
_cell_measurement_theta_max 27.507
_cell_measurement_theta_min 2.015
_cell_volume 3030.5(12)
_computing_cell_refinement crystalclear
_computing_data_collection crystalclear
_computing_data_reduction crystalclear
_computing_molecular_graphics 'Bruker SHELXTL'
_computing_publication_material 'Bruker SHELXTL'
_computing_structure_refinement 'SHELXL-97 (Sheldrick, 1997)'
_computing_structure_solution 'SHELXS-97 (Sheldrick, 1990)'
_diffrn_ambient_temperature 113(2)
_diffrn_measured_fraction_theta_full 0.992
_diffrn_measured_fraction_theta_max 0.992
_diffrn_measurement_device_type 'rigaku saturn'
_diffrn_measurement_method '\w scans'
_diffrn_radiation_monochromator confocal
_diffrn_radiation_source 'rotating anode'
_diffrn_radiation_type MoK\a
_diffrn_radiation_wavelength 0.71073
_diffrn_reflns_av_R_equivalents 0.0312
_diffrn_reflns_av_sigmaI/netI 0.0521
_diffrn_reflns_limit_h_max 14
_diffrn_reflns_limit_h_min -14
_diffrn_reflns_limit_k_max 15
_diffrn_reflns_limit_k_min -18
_diffrn_reflns_limit_l_max 20
_diffrn_reflns_limit_l_min -20
_diffrn_reflns_number 17709
_diffrn_reflns_theta_full 25.02
_diffrn_reflns_theta_max 25.02
_diffrn_reflns_theta_min 2.02
_diffrn_standards_decay_% 0
_diffrn_standards_interval_count 0
_diffrn_standards_interval_time 0
_diffrn_standards_number 0
_exptl_absorpt_coefficient_mu 0.868
_exptl_absorpt_correction_T_max 0.8881
_exptl_absorpt_correction_T_min 0.8319
_exptl_absorpt_correction_type multi-scan
_exptl_absorpt_process_details crystalclear
_exptl_crystal_density_diffrn 1.578
_exptl_crystal_density_method 'not measured'
_exptl_crystal_F_000 1446
_exptl_crystal_size_max 0.22
_exptl_crystal_size_mid 0.18
_exptl_crystal_size_min 0.14
_refine_diff_density_max 0.521
_refine_diff_density_min -0.809
_refine_diff_density_rms 0.070
_refine_ls_extinction_method none
_refine_ls_goodness_of_fit_ref 1.060
_refine_ls_hydrogen_treatment constr
_refine_ls_matrix_type full
_refine_ls_number_parameters 819
_refine_ls_number_reflns 10626
_refine_ls_number_restraints 0
_refine_ls_restrained_S_all 1.060
_refine_ls_R_factor_all 0.0381
_refine_ls_R_factor_gt 0.0325
_refine_ls_shift/su_max 0.003
_refine_ls_shift/su_mean 0.000
_refine_ls_structure_factor_coef Fsqd
_refine_ls_weighting_details 'calc w=1/[\s^2^(Fo^2^)+(0.0341P)^2^+0.0000P] where P=(Fo^2^+2Fc^2^)/3'
_refine_ls_weighting_scheme calc
_refine_ls_wR_factor_gt 0.0702
_refine_ls_wR_factor_ref 0.0726
_reflns_number_gt 9434
_reflns_number_total 10626
_reflns_threshold_expression >2sigma(I)
_cod_data_source_file c1ce06016c.txt
_cod_data_source_block r80618b
_cod_depositor_comments
;
The following automatic conversions were performed:

'_symmetry_cell_setting' value 'Triclinic' changed to 'triclinic'
according to /home/saulius/struct/CIF-dictionaries/cif_core.dic
dictionary named 'cif_core.dic' version 2.4.1 from
2010-06-29.

'_exptl_absorpt_correction_type' value 'MULTI-SCAN'
changed to 'multi-scan' according to
/home/saulius/struct/CIF-dictionaries/cif_core.dic dictionary named
'cif_core.dic' version 2.4.1 from
2010-06-29.

'_refine_ls_hydrogen_treatment' value 'CONSTR' changed
to 'constr' according to
/home/saulius/struct/CIF-dictionaries/cif_core.dic dictionary named
'cif_core.dic' version 2.4.1 from 2010-06-29.

Automatic conversion script
Id: cif_fix_values 1715 2011-07-08 13:25:40Z adriana 
;
_cod_original_cell_volume 3030.5(10)
_cod_original_sg_symbol_H-M P-1
_cod_database_code 7207124

loop_
_symmetry_equiv_pos_as_xyz
'x, y, z'
'-x, -y, -z'

loop_
_atom_site_label
_atom_site_type_symbol
_atom_site_fract_x
_atom_site_fract_y
_atom_site_fract_z
_atom_site_U_iso_or_equiv
_atom_site_adp_type
_atom_site_occupancy
_atom_site_symmetry_multiplicity
_atom_site_calc_flag
_atom_site_refinement_flags
Ce1 Ce 0.716037(11) 0.740921(9) 0.707628(8) 0.01642(5) Uani 1 1 d .
F1 F 0.99053(19) 0.60952(18) 0.49090(18) 0.0945(10) Uani 1 1 d .
F2 F 1.11420(17) 0.61883(14) 0.55413(14) 0.0701(7) Uani 1 1 d .
F3 F 1.10982(15) 0.70567(14) 0.43614(11) 0.0548(6) Uani 1 1 d .
F4 F 0.94406(16) 1.00168(13) 0.42409(11) 0.0551(6) Uani 1 1 d .
F5 F 0.76221(16) 0.99766(14) 0.44149(12) 0.0589(6) Uani 1 1 d .
F6 F 0.82298(17) 1.04191(12) 0.52528(11) 0.0509(5) Uani 1 1 d .
F7 F 0.29011(14) 0.90536(12) 0.72442(12) 0.0464(5) Uani 1 1 d .
F8 F 0.40532(13) 1.00409(11) 0.66911(11) 0.0411(5) Uani 1 1 d .
F9 F 0.30808(15) 0.99373(13) 0.79195(12) 0.0545(6) Uani 1 1 d .
F10 F 0.5083(2) 0.66044(13) 1.00366(11) 0.0664(7) Uani 1 1 d .
F11 F 0.41672(17) 0.78563(16) 1.02089(10) 0.0653(7) Uani 1 1 d .
F12 F 0.60021(17) 0.75950(17) 1.00829(10) 0.0627(6) Uani 1 1 d .
F13 F 0.89510(14) 0.43304(12) 0.83742(11) 0.0493(5) Uani 1 1 d .
F14 F 0.74490(15) 0.37434(11) 0.91286(12) 0.0509(5) Uani 1 1 d .
F15 F 0.80652(16) 0.47386(12) 0.94675(11) 0.0487(5) Uani 1 1 d .
F16 F 0.35302(14) 0.59002(13) 0.76309(11) 0.0467(5) Uani 1 1 d .
F17 F 0.37390(14) 0.49032(12) 0.87285(13) 0.0559(6) Uani 1 1 d .
F18 F 0.33021(14) 0.62887(14) 0.87374(12) 0.0547(6) Uani 1 1 d .
O1 O 0.67460(14) 0.72460(12) 0.58589(10) 0.0216(4) Uani 1 1 d .
O2 O 0.41393(19) 0.56495(15) 0.55313(15) 0.0476(6) Uani 1 1 d .
O3 O 0.80805(14) 0.30561(12) 0.73755(11) 0.0249(4) Uani 1 1 d .
O4 O 0.85861(14) 0.79460(12) 0.75300(10) 0.0228(4) Uani 1 1 d .
O5 O 0.83469(17) 0.87634(14) 0.99142(11) 0.0334(5) Uani 1 1 d .
O6 O 0.47551(14) 1.14038(12) 0.77462(10) 0.0246(4) Uani 1 1 d .
O7 O 0.89964(14) 0.69665(12) 0.61757(10) 0.0231(4) Uani 1 1 d .
O8 O 0.78124(14) 0.87462(12) 0.59980(10) 0.0223(4) Uani 1 1 d .
O9 O 0.54482(14) 0.85549(12) 0.71385(10) 0.0211(4) Uani 1 1 d .
O10 O 0.63060(14) 0.74707(12) 0.85193(10) 0.0218(4) Uani 1 1 d .
O11 O 0.76863(14) 0.59059(11) 0.78984(10) 0.0217(4) Uani 1 1 d .
O12 O 0.54465(14) 0.65813(11) 0.75746(10) 0.0217(4) Uani 1 1 d .
N1 N 0.59029(18) 0.70297(14) 0.56433(12) 0.0208(5) Uani 1 1 d .
N2 N 0.46881(19) 0.62808(15) 0.54834(14) 0.0290(6) Uani 1 1 d .
N3 N 0.87620(17) 0.79793(14) 0.82188(13) 0.0208(5) Uani 1 1 d .
N4 N 0.86436(18) 0.83479(15) 0.93499(13) 0.0252(5) Uani 1 1 d .
C1 C 0.5637(2) 0.62055(18) 0.57933(15) 0.0224(6) Uani 1 1 d .
C2 C 0.5279(2) 0.77096(18) 0.50451(15) 0.0247(6) Uani 1 1 d .
C3 C 0.6099(3) 0.7750(2) 0.42011(16) 0.0338(7) Uani 1 1 d .
H3A H 0.6826 0.7912 0.4201 0.051 Uiso 1 1 calc R
H3B H 0.5755 0.8190 0.3790 0.051 Uiso 1 1 calc R
H3C H 0.6230 0.7174 0.4085 0.051 Uiso 1 1 calc R
C4 C 0.5030(2) 0.86132(18) 0.52415(17) 0.0297(7) Uani 1 1 d .
H4A H 0.4603 0.8554 0.5799 0.044 Uiso 1 1 calc R
H4B H 0.4580 0.9029 0.4880 0.044 Uiso 1 1 calc R
H4C H 0.5749 0.8830 0.5171 0.044 Uiso 1 1 calc R
C5 C 0.4197(2) 0.72470(19) 0.51891(17) 0.0301(7) Uani 1 1 d .
C6 C 0.3214(3) 0.7455(2) 0.58887(19) 0.0407(8) Uani 1 1 d .
H6A H 0.2650 0.7052 0.6020 0.061 Uiso 1 1 calc R
H6B H 0.2851 0.8061 0.5726 0.061 Uiso 1 1 calc R
H6C H 0.3519 0.7384 0.6361 0.061 Uiso 1 1 calc R
C7 C 0.3755(3) 0.7357(2) 0.4426(2) 0.0461(9) Uani 1 1 d .
H7A H 0.4392 0.7217 0.3997 0.069 Uiso 1 1 calc R
H7B H 0.3405 0.7965 0.4252 0.069 Uiso 1 1 calc R
H7C H 0.3189 0.6959 0.4546 0.069 Uiso 1 1 calc R
C8 C 0.6246(2) 0.53747(17) 0.62054(15) 0.0219(6) Uani 1 1 d .
C9 C 0.7421(2) 0.53127(17) 0.62089(15) 0.0231(6) Uani 1 1 d .
H9 H 0.7814 0.5806 0.5941 0.028 Uiso 1 1 calc R
C10 C 0.7998(2) 0.45351(17) 0.66017(16) 0.0231(6) Uani 1 1 d .
H10 H 0.8779 0.4504 0.6596 0.028 Uiso 1 1 calc R
C11 C 0.7425(2) 0.37918(17) 0.70089(15) 0.0222(6) Uani 1 1 d .
C12 C 0.6269(2) 0.38373(17) 0.70041(16) 0.0232(6) Uani 1 1 d .
H12 H 0.5884 0.3339 0.7268 0.028 Uiso 1 1 calc R
C13 C 0.5683(2) 0.46230(18) 0.66076(16) 0.0251(6) Uani 1 1 d .
H13 H 0.4904 0.4649 0.6610 0.030 Uiso 1 1 calc R
C14 C 0.7557(2) 0.22433(17) 0.77310(16) 0.0259(6) Uani 1 1 d .
H14A H 0.7287 0.2082 0.7324 0.031 Uiso 1 1 calc R
H14B H 0.6902 0.2318 0.8181 0.031 Uiso 1 1 calc R
C15 C 0.8490(2) 0.15344(17) 0.80331(16) 0.0248(6) Uani 1 1 d .
C16 C 0.9205(2) 0.10250(18) 0.75222(17) 0.0298(7) Uani 1 1 d .
H16 H 0.9080 0.1099 0.7003 0.036 Uiso 1 1 calc R
C17 C 1.0110(2) 0.04023(19) 0.77835(18) 0.0353(8) Uani 1 1 d .
H17 H 1.0596 0.0067 0.7435 0.042 Uiso 1 1 calc R
C18 C 1.0288(2) 0.0281(2) 0.85497(19) 0.0356(8) Uani 1 1 d .
H18 H 1.0891 -0.0139 0.8723 0.043 Uiso 1 1 calc R
C19 C 0.9577(3) 0.0782(2) 0.90659(19) 0.0406(8) Uani 1 1 d .
H19 H 0.9695 0.0698 0.9588 0.049 Uiso 1 1 calc R
C20 C 0.8680(3) 0.1413(2) 0.88010(18) 0.0343(7) Uani 1 1 d .
H20 H 0.8204 0.1756 0.9147 0.041 Uiso 1 1 calc R
C21 C 0.8221(2) 0.85698(17) 0.86550(15) 0.0193(6) Uani 1 1 d .
C22 C 0.9789(2) 0.73998(18) 0.85292(16) 0.0247(6) Uani 1 1 d .
C23 C 1.0847(2) 0.7856(2) 0.80107(19) 0.0351(7) Uani 1 1 d .
H23A H 1.1534 0.7516 0.8181 0.053 Uiso 1 1 calc R
H23B H 1.0755 0.8451 0.8083 0.053 Uiso 1 1 calc R
H23C H 1.0917 0.7889 0.7443 0.053 Uiso 1 1 calc R
C24 C 0.9906(3) 0.64610(19) 0.8419(2) 0.0355(7) Uani 1 1 d .
H24A H 0.9188 0.6219 0.8679 0.053 Uiso 1 1 calc R
H24B H 1.0518 0.6085 0.8663 0.053 Uiso 1 1 calc R
H24C H 1.0085 0.6485 0.7844 0.053 Uiso 1 1 calc R
C25 C 0.9447(2) 0.74725(19) 0.94323(17) 0.0293(7) Uani 1 1 d .
C26 C 0.8728(3) 0.6752(2) 1.00161(19) 0.0454(9) Uani 1 1 d .
H26A H 0.8373 0.6921 1.0521 0.068 Uiso 1 1 calc R
H26B H 0.9224 0.6191 1.0125 0.068 Uiso 1 1 calc R
H26C H 0.8136 0.6690 0.9770 0.068 Uiso 1 1 calc R
C27 C 1.0451(3) 0.7532(2) 0.9777(2) 0.0448(9) Uani 1 1 d .
H27A H 1.0821 0.8046 0.9447 0.067 Uiso 1 1 calc R
H27B H 1.1002 0.7000 0.9773 0.067 Uiso 1 1 calc R
H27C H 1.0163 0.7590 1.0330 0.067 Uiso 1 1 calc R
C28 C 0.7318(2) 0.93198(17) 0.84409(15) 0.0186(6) Uani 1 1 d .
C29 C 0.6550(2) 0.97107(18) 0.90309(15) 0.0244(6) Uani 1 1 d .
H29 H 0.6620 0.9502 0.9573 0.029 Uiso 1 1 calc R
C30 C 0.5681(2) 1.04056(18) 0.88287(15) 0.0237(6) Uani 1 1 d .
H30 H 0.5172 1.0655 0.9233 0.028 Uiso 1 1 calc R
C31 C 0.5577(2) 1.07277(17) 0.80139(16) 0.0220(6) Uani 1 1 d .
C32 C 0.6358(2) 1.03594(17) 0.74171(15) 0.0205(6) Uani 1 1 d .
H32 H 0.6302 1.0582 0.6872 0.025 Uiso 1 1 calc R
C33 C 0.7219(2) 0.96644(17) 0.76211(15) 0.0207(6) Uani 1 1 d .
H33 H 0.7736 0.9424 0.7213 0.025 Uiso 1 1 calc R
C34 C 0.3842(2) 1.1739(2) 0.83557(16) 0.0334(7) Uani 1 1 d .
H34A H 0.4171 1.1999 0.8670 0.040 Uiso 1 1 calc R
H34B H 0.3436 1.1252 0.8729 0.040 Uiso 1 1 calc R
C35 C 0.3011(2) 1.24390(19) 0.79218(16) 0.0284(7) Uani 1 1 d .
C36 C 0.3187(2) 1.3329(2) 0.7681(2) 0.0389(8) Uani 1 1 d .
H36 H 0.3814 1.3493 0.7793 0.047 Uiso 1 1 calc R
C37 C 0.2440(3) 1.3976(2) 0.7277(2) 0.0535(11) Uani 1 1 d .
H37 H 0.2575 1.4571 0.7109 0.064 Uiso 1 1 calc R
C38 C 0.1495(3) 1.3748(2) 0.7122(2) 0.0500(10) Uani 1 1 d .
H38 H 0.0991 1.4186 0.6850 0.060 Uiso 1 1 calc R
C39 C 0.1301(3) 1.2863(2) 0.7372(2) 0.0468(9) Uani 1 1 d .
H39 H 0.0660 1.2703 0.7274 0.056 Uiso 1 1 calc R
C40 C 0.2059(2) 1.2216(2) 0.77702(19) 0.0351(7) Uani 1 1 d .
H40 H 0.1924 1.1621 0.7938 0.042 Uiso 1 1 calc R
C41 C 1.0427(3) 0.6669(2) 0.5061(2) 0.0426(9) Uani 1 1 d .
C42 C 0.9542(2) 0.73226(19) 0.54749(16) 0.0254(6) Uani 1 1 d .
C43 C 0.9410(2) 0.8223(2) 0.50445(17) 0.0315(7) Uani 1 1 d .
H43 H 0.9909 0.8403 0.4538 0.038 Uiso 1 1 calc R
C44 C 0.8564(2) 0.88549(18) 0.53431(15) 0.0232(6) Uani 1 1 d .
C45 C 0.8475(2) 0.9825(2) 0.48075(17) 0.0335(7) Uani 1 1 d .
C46 C 0.3666(2) 0.94619(19) 0.73860(17) 0.0292(7) Uani 1 1 d .
C47 C 0.4640(2) 0.87682(17) 0.76948(15) 0.0196(6) Uani 1 1 d .
C48 C 0.4511(2) 0.84368(18) 0.85396(16) 0.0247(6) Uani 1 1 d .
H48 H 0.3843 0.8637 0.8887 0.030 Uiso 1 1 calc R
C49 C 0.5359(2) 0.78129(18) 0.88741(15) 0.0214(6) Uani 1 1 d .
C50 C 0.5135(2) 0.7469(2) 0.98118(16) 0.0334(7) Uani 1 1 d .
C51 C 0.7910(2) 0.45042(19) 0.88289(17) 0.0292(7) Uani 1 1 d .
C52 C 0.7151(2) 0.52724(17) 0.83517(15) 0.0212(6) Uani 1 1 d .
C53 C 0.5986(2) 0.51987(18) 0.84880(16) 0.0251(6) Uani 1 1 d .
H53 H 0.5701 0.4691 0.8857 0.030 Uiso 1 1 calc R
C54 C 0.5226(2) 0.58603(17) 0.80910(15) 0.0205(6) Uani 1 1 d .
C55 C 0.3945(2) 0.57264(19) 0.82980(17) 0.0305(7) Uani 1 1 d .

loop_
_atom_site_aniso_label
_atom_site_aniso_U_11
_atom_site_aniso_U_22
_atom_site_aniso_U_33
_atom_site_aniso_U_23
_atom_site_aniso_U_13
_atom_site_aniso_U_12
Ce1 0.01740(8) 0.01514(8) 0.01469(8) -0.00241(5) -0.00284(5) -0.00063(6)
F1 0.0597(14) 0.103(2) 0.140(2) -0.1033(19) 0.0447(15) -0.0367(14)
F2 0.0462(12) 0.0538(14) 0.0781(15) -0.0098(12) 0.0109(11) 0.0221(11)
F3 0.0439(10) 0.0615(13) 0.0471(11) -0.0260(10) 0.0217(9) -0.0050(10)
F4 0.0498(11) 0.0487(12) 0.0422(10) 0.0129(9) 0.0099(9) -0.0144(9)
F5 0.0598(12) 0.0545(13) 0.0571(12) 0.0196(10) -0.0376(10) -0.0125(10)
F6 0.0731(13) 0.0230(10) 0.0465(11) 0.0016(8) -0.0053(10) -0.0101(9)
F7 0.0305(9) 0.0411(11) 0.0703(13) -0.0005(9) -0.0261(9) -0.0108(8)
F8 0.0325(9) 0.0261(9) 0.0490(10) 0.0091(8) -0.0079(8) 0.0022(7)
F9 0.0458(11) 0.0544(13) 0.0570(12) -0.0277(10) -0.0126(9) 0.0289(10)
F10 0.1136(18) 0.0410(12) 0.0290(10) 0.0075(9) 0.0038(11) -0.0258(12)
F11 0.0577(12) 0.0910(17) 0.0228(9) -0.0120(10) 0.0075(9) 0.0193(12)
F12 0.0584(12) 0.115(2) 0.0234(9) -0.0198(11) -0.0123(9) -0.0226(12)
F13 0.0320(9) 0.0448(12) 0.0526(11) 0.0009(9) -0.0085(9) 0.0153(8)
F14 0.0496(10) 0.0199(9) 0.0767(13) 0.0152(9) -0.0308(10) -0.0080(8)
F15 0.0664(12) 0.0416(11) 0.0393(10) -0.0011(8) -0.0320(9) 0.0036(10)
F16 0.0333(9) 0.0616(13) 0.0463(10) 0.0024(9) -0.0192(8) -0.0186(9)
F17 0.0321(9) 0.0387(11) 0.0801(14) 0.0220(10) -0.0154(9) -0.0177(8)
F18 0.0263(9) 0.0670(14) 0.0673(13) -0.0302(11) 0.0073(9) -0.0025(9)
O1 0.0264(9) 0.0187(10) 0.0221(9) -0.0045(7) -0.0089(8) -0.0046(8)
O2 0.0546(13) 0.0308(13) 0.0691(16) -0.0078(11) -0.0354(12) -0.0099(11)
O3 0.0263(9) 0.0151(9) 0.0310(10) -0.0016(8) -0.0090(8) -0.0005(8)
O4 0.0227(9) 0.0253(10) 0.0223(9) -0.0075(8) -0.0076(8) -0.0022(8)
O5 0.0440(12) 0.0339(12) 0.0267(10) -0.0121(9) -0.0173(9) 0.0039(10)
O6 0.0237(9) 0.0239(10) 0.0217(9) -0.0057(8) -0.0043(8) 0.0060(8)
O7 0.0203(9) 0.0239(10) 0.0227(9) -0.0069(8) -0.0017(8) 0.0000(8)
O8 0.0217(9) 0.0217(10) 0.0198(9) -0.0021(7) -0.0008(8) -0.0041(8)
O9 0.0206(9) 0.0199(10) 0.0213(9) -0.0052(7) -0.0042(7) 0.0004(8)
O10 0.0229(9) 0.0232(10) 0.0181(9) -0.0061(7) -0.0031(7) -0.0009(8)
O11 0.0224(9) 0.0165(10) 0.0241(9) -0.0024(8) -0.0062(7) -0.0006(8)
O12 0.0238(9) 0.0182(10) 0.0227(9) -0.0027(8) -0.0066(7) -0.0039(8)
N1 0.0267(11) 0.0179(12) 0.0185(10) -0.0049(9) -0.0071(9) -0.0015(9)
N2 0.0367(13) 0.0209(13) 0.0343(13) -0.0032(10) -0.0179(11) -0.0065(11)
N3 0.0183(11) 0.0204(12) 0.0243(11) -0.0021(9) -0.0083(9) -0.0043(9)
N4 0.0301(12) 0.0220(13) 0.0253(12) -0.0030(10) -0.0133(10) -0.0024(10)
C1 0.0266(14) 0.0209(14) 0.0213(13) -0.0073(11) -0.0067(11) -0.0024(11)
C2 0.0358(15) 0.0194(14) 0.0202(13) -0.0010(11) -0.0136(12) -0.0027(12)
C3 0.0461(17) 0.0312(17) 0.0202(14) -0.0020(12) -0.0072(13) -0.0034(14)
C4 0.0403(16) 0.0195(15) 0.0305(15) -0.0030(12) -0.0163(13) -0.0006(13)
C5 0.0359(16) 0.0229(15) 0.0311(15) 0.0011(12) -0.0161(13) -0.0030(13)
C6 0.0353(17) 0.0309(18) 0.0474(18) 0.0010(15) -0.0106(15) -0.0001(14)
C7 0.058(2) 0.044(2) 0.0456(19) 0.0025(16) -0.0351(17) -0.0139(17)
C8 0.0289(14) 0.0170(14) 0.0210(13) -0.0079(10) -0.0054(11) -0.0013(11)
C9 0.0270(14) 0.0169(14) 0.0242(13) -0.0062(11) -0.0017(11) -0.0036(11)
C10 0.0180(13) 0.0190(14) 0.0327(14) -0.0106(11) -0.0046(11) 0.0008(11)
C11 0.0259(14) 0.0189(14) 0.0206(13) -0.0085(11) -0.0018(11) 0.0007(11)
C12 0.0246(14) 0.0172(14) 0.0269(14) -0.0051(11) -0.0031(11) -0.0048(11)
C13 0.0263(14) 0.0210(15) 0.0295(14) -0.0063(12) -0.0082(12) -0.0037(12)
C14 0.0276(14) 0.0181(14) 0.0282(14) 0.0000(11) -0.0052(12) -0.0048(12)
C15 0.0237(14) 0.0165(14) 0.0289(14) -0.0001(11) -0.0033(12) -0.0031(11)
C16 0.0343(15) 0.0225(15) 0.0281(14) -0.0028(12) -0.0039(12) -0.0033(13)
C17 0.0318(15) 0.0239(16) 0.0404(17) -0.0059(13) -0.0001(14) 0.0041(13)
C18 0.0311(16) 0.0228(16) 0.0487(19) -0.0002(14) -0.0143(14) 0.0001(13)
C19 0.054(2) 0.0316(18) 0.0325(16) -0.0032(14) -0.0184(15) 0.0061(15)
C20 0.0400(17) 0.0263(16) 0.0327(16) -0.0083(13) -0.0061(13) 0.0030(13)
C21 0.0196(12) 0.0153(13) 0.0236(13) -0.0029(10) -0.0057(11) -0.0055(11)
C22 0.0235(14) 0.0196(14) 0.0324(14) -0.0034(11) -0.0160(12) 0.0029(11)
C23 0.0224(14) 0.0330(17) 0.0477(18) -0.0073(14) -0.0112(13) 0.0018(13)
C24 0.0356(16) 0.0244(16) 0.0497(18) -0.0092(14) -0.0207(14) 0.0034(13)
C25 0.0356(16) 0.0217(15) 0.0324(15) -0.0031(12) -0.0176(13) 0.0004(12)
C26 0.059(2) 0.0294(18) 0.0370(17) 0.0034(14) -0.0078(16) -0.0042(16)
C27 0.0483(19) 0.041(2) 0.0521(19) -0.0156(16) -0.0345(16) 0.0146(16)
C28 0.0173(12) 0.0164(13) 0.0218(13) -0.0025(10) -0.0040(10) -0.0053(10)
C29 0.0312(14) 0.0233(15) 0.0192(13) -0.0049(11) -0.0072(11) -0.0033(12)
C30 0.0255(14) 0.0267(15) 0.0183(12) -0.0095(11) -0.0025(11) 0.0003(12)
C31 0.0215(13) 0.0175(14) 0.0267(13) -0.0050(11) -0.0056(11) -0.0027(11)
C32 0.0238(13) 0.0195(14) 0.0185(12) -0.0018(10) -0.0066(11) -0.0050(11)
C33 0.0221(13) 0.0189(14) 0.0204(12) -0.0051(10) -0.0033(10) -0.0028(11)
C34 0.0326(16) 0.0353(18) 0.0265(14) -0.0111(13) -0.0037(13) 0.0094(14)
C35 0.0205(14) 0.0281(16) 0.0295(14) -0.0095(12) 0.0019(12) 0.0059(12)
C36 0.0228(15) 0.0320(18) 0.062(2) -0.0152(15) -0.0057(14) -0.0041(13)
C37 0.0340(18) 0.0226(17) 0.090(3) -0.0006(18) -0.0097(18) 0.0015(14)
C38 0.0257(16) 0.037(2) 0.073(2) 0.0011(18) -0.0127(16) 0.0069(15)
C39 0.0243(16) 0.048(2) 0.068(2) -0.0127(18) -0.0121(16) -0.0044(15)
C40 0.0296(15) 0.0245(16) 0.0490(18) -0.0077(14) -0.0044(14) -0.0065(13)
C41 0.0289(16) 0.041(2) 0.057(2) -0.0257(17) 0.0111(16) -0.0086(15)
C42 0.0176(13) 0.0314(16) 0.0293(15) -0.0140(12) -0.0009(11) -0.0044(12)
C43 0.0280(15) 0.0370(18) 0.0239(14) -0.0059(13) 0.0050(12) -0.0092(13)
C44 0.0229(13) 0.0268(15) 0.0196(13) -0.0030(11) -0.0048(11) -0.0068(12)
C45 0.0321(16) 0.0350(18) 0.0286(15) 0.0029(13) -0.0067(13) -0.0103(14)
C46 0.0237(14) 0.0280(16) 0.0339(15) -0.0093(13) -0.0024(12) -0.0016(12)
C47 0.0162(12) 0.0140(13) 0.0293(14) -0.0079(11) -0.0024(11) -0.0041(10)
C48 0.0185(13) 0.0275(15) 0.0238(13) -0.0067(11) 0.0017(11) -0.0017(11)
C49 0.0251(14) 0.0224(14) 0.0184(12) -0.0061(11) -0.0009(11) -0.0106(12)
C50 0.0351(16) 0.0392(19) 0.0204(14) -0.0050(13) -0.0011(13) -0.0028(14)
C51 0.0319(16) 0.0228(15) 0.0305(15) 0.0001(12) -0.0115(13) -0.0020(13)
C52 0.0321(14) 0.0118(13) 0.0201(12) -0.0056(10) -0.0080(11) 0.0011(11)
C53 0.0260(14) 0.0188(14) 0.0262(14) 0.0007(11) -0.0033(11) -0.0059(11)
C54 0.0205(13) 0.0192(14) 0.0193(12) -0.0041(11) -0.0012(10) -0.0030(11)
C55 0.0250(14) 0.0246(16) 0.0358(16) 0.0017(13) -0.0062(13) -0.0042(12)

loop_
_atom_type_symbol
_atom_type_description
_atom_type_scat_dispersion_real
_atom_type_scat_dispersion_imag
_atom_type_scat_source
C C 0.0033 0.0016 'International Tables Vol C Tables 4.2.6.8 and 6.1.1.4'
H H 0.0000 0.0000 'International Tables Vol C Tables 4.2.6.8 and 6.1.1.4'
N N 0.0061 0.0033 'International Tables Vol C Tables 4.2.6.8 and 6.1.1.4'
O O 0.0106 0.0060 'International Tables Vol C Tables 4.2.6.8 and 6.1.1.4'
F F 0.0171 0.0103 'International Tables Vol C Tables 4.2.6.8 and 6.1.1.4'
Ce Ce -0.2486 2.6331 'International Tables Vol C Tables 4.2.6.8 and 6.1.1.4'

loop_
_geom_angle_atom_site_label_1
_geom_angle_atom_site_label_2
_geom_angle_atom_site_label_3
_geom_angle
O1 Ce1 O11 107.40(7)
O1 Ce1 O4 141.41(6)
O11 Ce1 O4 88.83(6)
O1 Ce1 O9 87.13(7)
O11 Ce1 O9 135.82(6)
O4 Ce1 O9 105.54(6)
O1 Ce1 O7 71.40(6)
O11 Ce1 O7 80.21(6)
O4 Ce1 O7 77.52(6)
O9 Ce1 O7 143.19(6)
O1 Ce1 O10 144.20(6)
O11 Ce1 O10 74.86(6)
O4 Ce1 O10 73.19(6)
O9 Ce1 O10 70.14(6)
O7 Ce1 O10 141.53(6)
O1 Ce1 O8 75.76(6)
O11 Ce1 O8 147.82(6)
O4 Ce1 O8 72.61(6)
O9 Ce1 O8 75.61(6)
O7 Ce1 O8 70.39(6)
O10 Ce1 O8 121.78(6)
O1 Ce1 O12 74.96(6)
O11 Ce1 O12 70.27(6)
O4 Ce1 O12 143.34(6)
O9 Ce1 O12 74.03(6)
O7 Ce1 O12 125.26(6)
O10 Ce1 O12 72.42(7)
O8 Ce1 O12 138.39(6)
N1 O1 Ce1 138.41(14)
C11 O3 C14 117.3(2)
N3 O4 Ce1 137.17(14)
C31 O6 C34 117.9(2)
C42 O7 Ce1 134.26(16)
C44 O8 Ce1 133.97(17)
C47 O9 Ce1 135.50(16)
C49 O10 Ce1 133.75(16)
C52 O11 Ce1 135.84(16)
C54 O12 Ce1 134.02(16)
O1 N1 C1 126.4(2)
O1 N1 C2 119.8(2)
C1 N1 C2 112.9(2)
O2 N2 C1 126.8(2)
O2 N2 C5 120.8(2)
C1 N2 C5 111.6(2)
O4 N3 C21 126.8(2)
O4 N3 C22 119.5(2)
C21 N3 C22 113.0(2)
O5 N4 C21 126.3(2)
O5 N4 C25 121.5(2)
C21 N4 C25 111.9(2)
N1 C1 N2 107.4(2)
N1 C1 C8 126.7(2)
N2 C1 C8 125.9(3)
N1 C2 C4 110.5(2)
N1 C2 C3 105.4(2)
C4 C2 C3 111.0(2)
N1 C2 C5 99.5(2)
C4 C2 C5 115.2(2)
C3 C2 C5 114.2(3)
C2 C3 H3A 109.5
C2 C3 H3B 109.5
H3A C3 H3B 109.5
C2 C3 H3C 109.5
H3A C3 H3C 109.5
H3B C3 H3C 109.5
C2 C4 H4A 109.5
C2 C4 H4B 109.5
H4A C4 H4B 109.5
C2 C4 H4C 109.5
H4A C4 H4C 109.5
H4B C4 H4C 109.5
N2 C5 C7 109.1(3)
N2 C5 C6 106.0(2)
C7 C5 C6 111.3(3)
N2 C5 C2 100.3(2)
C7 C5 C2 114.9(2)
C6 C5 C2 114.1(3)
C5 C6 H6A 109.5
C5 C6 H6B 109.5
H6A C6 H6B 109.5
C5 C6 H6C 109.5
H6A C6 H6C 109.5
H6B C6 H6C 109.5
C5 C7 H7A 109.5
C5 C7 H7B 109.5
H7A C7 H7B 109.5
C5 C7 H7C 109.5
H7A C7 H7C 109.5
H7B C7 H7C 109.5
C13 C8 C9 118.3(2)
C13 C8 C1 121.2(2)
C9 C8 C1 120.5(2)
C10 C9 C8 120.9(2)
C10 C9 H9 119.6
C8 C9 H9 119.6
C9 C10 C11 120.4(2)
C9 C10 H10 119.8
C11 C10 H10 119.8
O3 C11 C12 125.0(2)
O3 C11 C10 115.5(2)
C12 C11 C10 119.5(2)
C11 C12 C13 120.2(2)
C11 C12 H12 119.9
C13 C12 H12 119.9
C12 C13 C8 120.7(2)
C12 C13 H13 119.6
C8 C13 H13 119.6
O3 C14 C15 106.0(2)
O3 C14 H14A 110.5
C15 C14 H14A 110.5
O3 C14 H14B 110.5
C15 C14 H14B 110.5
H14A C14 H14B 108.7
C20 C15 C16 119.3(2)
C20 C15 C14 120.7(3)
C16 C15 C14 119.9(3)
C15 C16 C17 120.1(3)
C15 C16 H16 120.0
C17 C16 H16 120.0
C18 C17 C16 120.3(3)
C18 C17 H17 119.9
C16 C17 H17 119.9
C17 C18 C19 120.1(3)
C17 C18 H18 119.9
C19 C18 H18 119.9
C18 C19 C20 119.6(3)
C18 C19 H19 120.2
C20 C19 H19 120.2
C15 C20 C19 120.6(3)
C15 C20 H20 119.7
C19 C20 H20 119.7
N3 C21 N4 107.8(2)
N3 C21 C28 126.6(2)
N4 C21 C28 125.7(2)
N3 C22 C24 110.3(2)
N3 C22 C23 105.5(2)
C24 C22 C23 110.6(2)
N3 C22 C25 100.0(2)
C24 C22 C25 115.4(2)
C23 C22 C25 114.0(3)
C22 C23 H23A 109.5
C22 C23 H23B 109.5
H23A C23 H23B 109.5
C22 C23 H23C 109.5
H23A C23 H23C 109.5
H23B C23 H23C 109.5
C22 C24 H24A 109.5
C22 C24 H24B 109.5
H24A C24 H24B 109.5
C22 C24 H24C 109.5
H24A C24 H24C 109.5
H24B C24 H24C 109.5
N4 C25 C27 109.8(3)
N4 C25 C26 106.7(2)
C27 C25 C26 110.6(2)
N4 C25 C22 100.5(2)
C27 C25 C22 114.9(2)
C26 C25 C22 113.6(3)
C25 C26 H26A 109.5
C25 C26 H26B 109.5
H26A C26 H26B 109.5
C25 C26 H26C 109.5
H26A C26 H26C 109.5
H26B C26 H26C 109.5
C25 C27 H27A 109.5
C25 C27 H27B 109.5
H27A C27 H27B 109.5
C25 C27 H27C 109.5
H27A C27 H27C 109.5
H27B C27 H27C 109.5
C29 C28 C33 118.3(2)
C29 C28 C21 121.7(2)
C33 C28 C21 120.1(2)
C30 C29 C28 121.5(2)
C30 C29 H29 119.3
C28 C29 H29 119.3
C29 C30 C31 119.6(2)
C29 C30 H30 120.2
C31 C30 H30 120.2
O6 C31 C32 116.0(2)
O6 C31 C30 124.6(2)
C32 C31 C30 119.4(2)
C33 C32 C31 120.8(2)
C33 C32 H32 119.6
C31 C32 H32 119.6
C32 C33 C28 120.4(2)
C32 C33 H33 119.8
C28 C33 H33 119.8
O6 C34 C35 108.4(2)
O6 C34 H34A 110.0
C35 C34 H34A 110.0
O6 C34 H34B 110.0
C35 C34 H34B 110.0
H34A C34 H34B 108.4
C40 C35 C36 118.7(3)
C40 C35 C34 121.3(3)
C36 C35 C34 119.9(3)
C37 C36 C35 120.6(3)
C37 C36 H36 119.7
C35 C36 H36 119.7
C38 C37 C36 120.4(3)
C38 C37 H37 119.8
C36 C37 H37 119.8
C37 C38 C39 119.4(3)
C37 C38 H38 120.3
C39 C38 H38 120.3
C38 C39 C40 119.9(3)
C38 C39 H39 120.0
C40 C39 H39 120.0
C35 C40 C39 120.9(3)
C35 C40 H40 119.6
C39 C40 H40 119.6
F1 C41 F3 107.8(3)
F1 C41 F2 106.8(3)
F3 C41 F2 106.1(2)
F1 C41 C42 110.5(2)
F3 C41 C42 114.0(3)
F2 C41 C42 111.2(3)
O7 C42 C43 127.9(3)
O7 C42 C41 113.9(2)
C43 C42 C41 118.2(2)
C44 C43 C42 122.4(2)
C44 C43 H43 118.8
C42 C43 H43 118.8
O8 C44 C43 128.5(2)
O8 C44 C45 113.3(2)
C43 C44 C45 118.2(2)
F6 C45 F5 106.8(3)
F6 C45 F4 106.9(3)
F5 C45 F4 107.1(2)
F6 C45 C44 111.9(2)
F5 C45 C44 110.1(2)
F4 C45 C44 113.8(2)
F8 C46 F9 106.9(2)
F8 C46 F7 106.9(2)
F9 C46 F7 107.1(2)
F8 C46 C47 112.5(2)
F9 C46 C47 113.0(2)
F7 C46 C47 110.0(2)
O9 C47 C48 128.3(2)
O9 C47 C46 114.2(2)
C48 C47 C46 117.5(2)
C49 C48 C47 121.4(2)
C49 C48 H48 119.3
C47 C48 H48 119.3
O10 C49 C48 129.1(2)
O10 C49 C50 112.9(2)
C48 C49 C50 117.9(2)
F10 C50 F11 107.1(2)
F10 C50 F12 106.8(3)
F11 C50 F12 107.2(3)
F10 C50 C49 110.6(3)
F11 C50 C49 114.4(2)
F12 C50 C49 110.3(2)
F13 C51 F14 107.6(2)
F13 C51 F15 106.8(2)
F14 C51 F15 107.0(2)
F13 C51 C52 111.9(2)
F14 C51 C52 113.6(2)
F15 C51 C52 109.6(2)
O11 C52 C53 128.4(2)
O11 C52 C51 113.8(2)
C53 C52 C51 117.8(2)
C52 C53 C54 122.1(2)
C52 C53 H53 118.9
C54 C53 H53 118.9
O12 C54 C53 128.2(2)
O12 C54 C55 113.6(2)
C53 C54 C55 118.2(2)
F16 C55 F17 106.9(3)
F16 C55 F18 106.4(2)
F17 C55 F18 107.0(2)
F16 C55 C54 112.1(2)
F17 C55 C54 113.9(2)
F18 C55 C54 110.1(3)

loop_
_geom_bond_atom_site_label_1
_geom_bond_atom_site_label_2
_geom_bond_distance
Ce1 O1 2.4060(19)
Ce1 O11 2.4421(18)
Ce1 O4 2.4504(19)
Ce1 O9 2.4526(18)
Ce1 O7 2.4534(18)
Ce1 O10 2.4802(18)
Ce1 O8 2.4822(19)
Ce1 O12 2.4875(19)
F1 C41 1.320(4)
F2 C41 1.332(4)
F3 C41 1.326(3)
F4 C45 1.334(3)
F5 C45 1.330(3)
F6 C45 1.326(4)
F7 C46 1.334(3)
F8 C46 1.322(3)
F9 C46 1.331(3)
F10 C50 1.311(4)
F11 C50 1.320(3)
F12 C50 1.326(4)
F13 C51 1.318(3)
F14 C51 1.328(3)
F15 C51 1.341(4)
F16 C55 1.326(3)
F17 C55 1.330(3)
F18 C55 1.333(4)
O1 N1 1.308(3)
O2 N2 1.272(3)
O3 C11 1.358(3)
O3 C14 1.440(3)
O4 N3 1.295(3)
O5 N4 1.274(3)
O6 C31 1.366(3)
O6 C34 1.446(3)
O7 C42 1.251(3)
O8 C44 1.247(3)
O9 C47 1.249(3)
O10 C49 1.243(3)
O11 C52 1.250(3)
O12 C54 1.253(3)
N1 C1 1.333(3)
N1 C2 1.500(3)
N2 C1 1.363(3)
N2 C5 1.507(3)
N3 C21 1.332(3)
N3 C22 1.508(3)
N4 C21 1.368(3)
N4 C25 1.509(3)
C1 C8 1.454(3)
C2 C4 1.512(4)
C2 C3 1.533(4)
C2 C5 1.548(4)
C3 H3A 0.9600
C3 H3B 0.9600
C3 H3C 0.9600
C4 H4A 0.9600
C4 H4B 0.9600
C4 H4C 0.9600
C5 C7 1.518(4)
C5 C6 1.520(4)
C6 H6A 0.9600
C6 H6B 0.9600
C6 H6C 0.9600
C7 H7A 0.9600
C7 H7B 0.9600
C7 H7C 0.9600
C8 C13 1.393(4)
C8 C9 1.402(4)
C9 C10 1.369(4)
C9 H9 0.9300
C10 C11 1.389(4)
C10 H10 0.9300
C11 C12 1.384(4)
C12 C13 1.385(3)
C12 H12 0.9300
C13 H13 0.9300
C14 C15 1.502(4)
C14 H14A 0.9700
C14 H14B 0.9700
C15 C20 1.375(4)
C15 C16 1.382(4)
C16 C17 1.391(4)
C16 H16 0.9300
C17 C18 1.366(4)
C17 H17 0.9300
C18 C19 1.378(4)
C18 H18 0.9300
C19 C20 1.392(4)
C19 H19 0.9300
C20 H20 0.9300
C21 C28 1.470(3)
C22 C24 1.519(4)
C22 C23 1.529(4)
C22 C25 1.554(4)
C23 H23A 0.9600
C23 H23B 0.9600
C23 H23C 0.9600
C24 H24A 0.9600
C24 H24B 0.9600
C24 H24C 0.9600
C25 C27 1.519(4)
C25 C26 1.525(4)
C26 H26A 0.9600
C26 H26B 0.9600
C26 H26C 0.9600
C27 H27A 0.9600
C27 H27B 0.9600
C27 H27C 0.9600
C28 C29 1.389(4)
C28 C33 1.405(3)
C29 C30 1.389(4)
C29 H29 0.9300
C30 C31 1.397(4)
C30 H30 0.9300
C31 C32 1.385(4)
C32 C33 1.384(3)
C32 H32 0.9300
C33 H33 0.9300
C34 C35 1.505(4)
C34 H34A 0.9700
C34 H34B 0.9700
C35 C40 1.375(4)
C35 C36 1.383(4)
C36 C37 1.377(4)
C36 H36 0.9300
C37 C38 1.373(5)
C37 H37 0.9300
C38 C39 1.380(5)
C38 H38 0.9300
C39 C40 1.381(4)
C39 H39 0.9300
C40 H40 0.9300
C41 C42 1.516(4)
C42 C43 1.396(4)
C43 C44 1.382(4)
C43 H43 0.9300
C44 C45 1.540(4)
C46 C47 1.529(4)
C47 C48 1.393(4)
C48 C49 1.390(4)
C48 H48 0.9300
C49 C50 1.536(4)
C51 C52 1.539(3)
C52 C53 1.384(4)
C53 C54 1.392(3)
C53 H53 0.9300
C54 C55 1.532(4)

loop_
_geom_torsion_atom_site_label_1
_geom_torsion_atom_site_label_2
_geom_torsion_atom_site_label_3
_geom_torsion_atom_site_label_4
_geom_torsion
O11 Ce1 O1 N1 77.5(2)
O4 Ce1 O1 N1 -171.49(19)
O9 Ce1 O1 N1 -59.9(2)
O7 Ce1 O1 N1 150.4(2)
O10 Ce1 O1 N1 -10.6(3)
O8 Ce1 O1 N1 -135.8(2)
O12 Ce1 O1 N1 14.3(2)
O1 Ce1 O4 N3 -176.92(19)
O11 Ce1 O4 N3 -59.9(2)
O9 Ce1 O4 N3 77.7(2)
O7 Ce1 O4 N3 -140.1(2)
O10 Ce1 O4 N3 14.6(2)
O8 Ce1 O4 N3 146.8(2)
O12 Ce1 O4 N3 -6.3(3)
O1 Ce1 O7 C42 63.6(2)
O11 Ce1 O7 C42 175.8(3)
O4 Ce1 O7 C42 -93.2(3)
O9 Ce1 O7 C42 6.1(3)
O10 Ce1 O7 C42 -134.3(2)
O8 Ce1 O7 C42 -17.5(2)
O12 Ce1 O7 C42 118.6(2)
O1 Ce1 O8 C44 -62.0(2)
O11 Ce1 O8 C44 38.1(3)
O4 Ce1 O8 C44 95.6(2)
O9 Ce1 O8 C44 -152.7(2)
O7 Ce1 O8 C44 12.9(2)
O10 Ce1 O8 C44 152.1(2)
O12 Ce1 O8 C44 -108.5(2)
O1 Ce1 O9 C47 140.3(2)
O11 Ce1 O9 C47 28.0(3)
O4 Ce1 O9 C47 -76.8(2)
O7 Ce1 O9 C47 -166.6(2)
O10 Ce1 O9 C47 -11.6(2)
O8 Ce1 O9 C47 -143.7(3)
O12 Ce1 O9 C47 65.1(2)
O1 Ce1 O10 C49 -39.2(3)
O11 Ce1 O10 C49 -138.1(2)
O4 Ce1 O10 C49 128.5(2)
O9 Ce1 O10 C49 14.5(2)
O7 Ce1 O10 C49 170.5(2)
O8 Ce1 O10 C49 72.2(2)
O12 Ce1 O10 C49 -64.4(2)
O1 Ce1 O11 C52 -75.8(3)
O4 Ce1 O11 C52 139.8(2)
O9 Ce1 O11 C52 28.5(3)
O7 Ce1 O11 C52 -142.6(3)
O10 Ce1 O11 C52 66.9(2)
O8 Ce1 O11 C52 -166.6(2)
O12 Ce1 O11 C52 -9.5(2)
O1 Ce1 O12 C54 126.5(2)
O11 Ce1 O12 C54 11.4(2)
O4 Ce1 O12 C54 -47.4(3)
O9 Ce1 O12 C54 -142.1(2)
O7 Ce1 O12 C54 73.0(2)
O10 Ce1 O12 C54 -68.4(2)
O8 Ce1 O12 C54 173.2(2)
Ce1 O1 N1 C1 -76.3(3)
Ce1 O1 N1 C2 115.7(2)
Ce1 O4 N3 C21 -79.0(3)
Ce1 O4 N3 C22 111.0(2)
O1 N1 C1 N2 178.5(2)
C2 N1 C1 N2 -12.8(3)
O1 N1 C1 C8 -1.9(4)
C2 N1 C1 C8 166.8(2)
O2 N2 C1 N1 -177.0(3)
C5 N2 C1 N1 -7.2(3)
O2 N2 C1 C8 3.4(4)
C5 N2 C1 C8 173.2(2)
O1 N1 C2 C4 -42.9(3)
C1 N1 C2 C4 147.5(2)
O1 N1 C2 C3 77.1(3)
C1 N1 C2 C3 -92.5(3)
O1 N1 C2 C5 -164.5(2)
C1 N1 C2 C5 26.0(3)
O2 N2 C5 C7 -45.9(4)
C1 N2 C5 C7 143.7(2)
O2 N2 C5 C6 74.1(3)
C1 N2 C5 C6 -96.4(3)
O2 N2 C5 C2 -167.0(2)
C1 N2 C5 C2 22.6(3)
N1 C2 C5 N2 -26.4(2)
C4 C2 C5 N2 -144.6(2)
C3 C2 C5 N2 85.3(3)
N1 C2 C5 C7 -143.3(3)
C4 C2 C5 C7 98.6(3)
C3 C2 C5 C7 -31.5(3)
N1 C2 C5 C6 86.4(3)
C4 C2 C5 C6 -31.8(3)
C3 C2 C5 C6 -161.8(2)
N1 C1 C8 C13 154.7(3)
N2 C1 C8 C13 -25.8(4)
N1 C1 C8 C9 -25.1(4)
N2 C1 C8 C9 154.4(3)
C13 C8 C9 C10 -0.4(4)
C1 C8 C9 C10 179.4(3)
C8 C9 C10 C11 -0.3(4)
C14 O3 C11 C12 5.0(4)
C14 O3 C11 C10 -173.7(2)
C9 C10 C11 O3 179.9(2)
C9 C10 C11 C12 1.0(4)
O3 C11 C12 C13 -179.8(3)
C10 C11 C12 C13 -1.1(4)
C11 C12 C13 C8 0.4(4)
C9 C8 C13 C12 0.4(4)
C1 C8 C13 C12 -179.5(3)
C11 O3 C14 C15 176.0(2)
O3 C14 C15 C20 86.4(3)
O3 C14 C15 C16 -90.5(3)
C20 C15 C16 C17 -0.5(4)
C14 C15 C16 C17 176.5(2)
C15 C16 C17 C18 0.9(4)
C16 C17 C18 C19 -0.5(5)
C17 C18 C19 C20 -0.3(5)
C16 C15 C20 C19 -0.4(4)
C14 C15 C20 C19 -177.3(3)
C18 C19 C20 C15 0.7(5)
O4 N3 C21 N4 178.2(2)
C22 N3 C21 N4 -11.3(3)
O4 N3 C21 C28 -1.0(4)
C22 N3 C21 C28 169.5(2)
O5 N4 C21 N3 179.1(2)
C25 N4 C21 N3 -6.7(3)
O5 N4 C21 C28 -1.7(4)
C25 N4 C21 C28 172.4(2)
O4 N3 C22 C24 -43.5(3)
C21 N3 C22 C24 145.3(2)
O4 N3 C22 C23 76.0(3)
C21 N3 C22 C23 -95.3(3)
O4 N3 C22 C25 -165.5(2)
C21 N3 C22 C25 23.3(3)
O5 N4 C25 C27 -43.6(3)
C21 N4 C25 C27 141.9(2)
O5 N4 C25 C26 76.2(3)
C21 N4 C25 C26 -98.3(3)
O5 N4 C25 C22 -165.1(2)
C21 N4 C25 C22 20.4(3)
N3 C22 C25 N4 -23.8(2)
C24 C22 C25 N4 -142.1(2)
C23 C22 C25 N4 88.3(2)
N3 C22 C25 C27 -141.6(2)
C24 C22 C25 C27 100.1(3)
C23 C22 C25 C27 -29.5(3)
N3 C22 C25 C26 89.8(3)
C24 C22 C25 C26 -28.5(3)
C23 C22 C25 C26 -158.1(2)
N3 C21 C28 C29 158.6(3)
N4 C21 C28 C29 -20.4(4)
N3 C21 C28 C33 -21.9(4)
N4 C21 C28 C33 159.1(3)
C33 C28 C29 C30 2.0(4)
C21 C28 C29 C30 -178.5(2)
C28 C29 C30 C31 -0.5(4)
C34 O6 C31 C32 173.0(2)
C34 O6 C31 C30 -7.9(4)
C29 C30 C31 O6 179.7(2)
C29 C30 C31 C32 -1.2(4)
O6 C31 C32 C33 -179.3(2)
C30 C31 C32 C33 1.6(4)
C31 C32 C33 C28 -0.1(4)
C29 C28 C33 C32 -1.7(4)
C21 C28 C33 C32 178.8(2)
C31 O6 C34 C35 -177.0(2)
O6 C34 C35 C40 90.9(3)
O6 C34 C35 C36 -90.3(3)
C40 C35 C36 C37 -1.8(5)
C34 C35 C36 C37 179.4(3)
C35 C36 C37 C38 1.3(6)
C36 C37 C38 C39 -0.1(6)
C37 C38 C39 C40 -0.5(6)
C36 C35 C40 C39 1.1(5)
C34 C35 C40 C39 179.9(3)
C38 C39 C40 C35 0.0(5)
Ce1 O7 C42 C43 18.0(5)
Ce1 O7 C42 C41 -160.8(2)
F1 C41 C42 O7 65.8(4)
F3 C41 C42 O7 -172.6(3)
F2 C41 C42 O7 -52.7(3)
F1 C41 C42 C43 -113.1(3)
F3 C41 C42 C43 8.5(4)
F2 C41 C42 C43 128.4(3)
O7 C42 C43 C44 -3.9(5)
C41 C42 C43 C44 174.8(3)
Ce1 O8 C44 C43 -8.6(4)
Ce1 O8 C44 C45 169.13(18)
C42 C43 C44 O8 -0.8(5)
C42 C43 C44 C45 -178.4(3)
O8 C44 C45 F6 40.1(3)
C43 C44 C45 F6 -141.8(3)
O8 C44 C45 F5 -78.4(3)
C43 C44 C45 F5 99.6(3)
O8 C44 C45 F4 161.4(3)
C43 C44 C45 F4 -20.6(4)
Ce1 O9 C47 C48 7.0(4)
Ce1 O9 C47 C46 -170.98(17)
F8 C46 C47 O9 -33.5(4)
F9 C46 C47 O9 -154.8(2)
F7 C46 C47 O9 85.6(3)
F8 C46 C47 C48 148.3(3)
F9 C46 C47 C48 27.0(4)
F7 C46 C47 C48 -92.6(3)
O9 C47 C48 C49 2.9(5)
C46 C47 C48 C49 -179.2(3)
Ce1 O10 C49 C48 -13.4(4)
Ce1 O10 C49 C50 166.01(19)
C47 C48 C49 O10 0.6(5)
C47 C48 C49 C50 -178.8(3)
O10 C49 C50 F10 -62.5(3)
C48 C49 C50 F10 117.0(3)
O10 C49 C50 F11 176.4(3)
C48 C49 C50 F11 -4.1(4)
O10 C49 C50 F12 55.4(3)
C48 C49 C50 F12 -125.1(3)
Ce1 O11 C52 C53 6.2(5)
Ce1 O11 C52 C51 -171.64(17)
F13 C51 C52 O11 -40.6(4)
F14 C51 C52 O11 -162.7(2)
F15 C51 C52 O11 77.7(3)
F13 C51 C52 C53 141.3(3)
F14 C51 C52 C53 19.2(4)
F15 C51 C52 C53 -100.4(3)
O11 C52 C53 C54 1.8(5)
C51 C52 C53 C54 179.5(3)
Ce1 O12 C54 C53 -10.4(4)
Ce1 O12 C54 C55 168.81(17)
C52 C53 C54 O12 0.6(5)
C52 C53 C54 C55 -178.6(3)
O12 C54 C55 F16 47.1(3)
C53 C54 C55 F16 -133.6(3)
O12 C54 C55 F17 168.7(3)
C53 C54 C55 F17 -12.0(4)
O12 C54 C55 F18 -71.1(3)
C53 C54 C55 F18 108.2(3)
